data_4003238
loop_
_publ_author_name
'Hall, Victoria M.'
'Cox, Kristin A.'
'Sours, Ryan E.'
'Swift, Jennifer A.'

_publ_section_title
;
 Urochrome Pigment in Uric Acid Crystals
;
_journal_issue 11
_journal_name_full 'Chemistry of Materials'
_journal_page_first 3862
_journal_paper_doi 10.1021/acs.chemmater.6b00977
_journal_volume 28
_journal_year 2016
_chemical_formula_moiety 'C17 H13 N2, H O4 S, C2 H4 O2'
_chemical_formula_sum 'C19 H18 N2 O6 S'
_chemical_formula_weight 402.41
_chemical_name_common 'Urorosein Sulfate Acetate'
_chemical_name_systematic 3H-indol-1-ium-3-ylmethylene-3H-indol-1-ium
_space_group_crystal_system orthorhombic
_space_group_IT_number 61
_space_group_name_Hall '-P 2ac 2ab'
_space_group_name_H-M_alt 'P b c a'
_atom_sites_solution_hydrogens difmap
_audit_creation_method SHELXL-2014/7
_cell_angle_alpha 90
_cell_angle_beta 90
_cell_angle_gamma 90
_cell_formula_units_Z 8
_cell_length_a 20.1106(17)
_cell_length_b 7.3879(6)
_cell_length_c 24.510(2)
_cell_measurement_reflns_used 57637
_cell_measurement_temperature 100(2)
_cell_measurement_theta_max 27.173
_cell_measurement_theta_min 5.237
_cell_volume 3641.6(5)
_computing_cell_refinement 'SAINT v. 8.27B, Bruker-AXS'
_computing_data_collection 'APEX 2, Bruker-AXS'
_computing_data_reduction 'SAINT v. 8.27B, Bruker-AXS'
_computing_structure_refinement 'SHELXL-2014/7 (Sheldrick, 2014)'
_computing_structure_solution 'SHELXS-Version 2013/1, G. Sheldrick'
_diffrn_ambient_temperature 100(2)
_diffrn_detector 'CCD area detector'
_diffrn_detector_type 'Bruker APEXII'
_diffrn_measured_fraction_theta_full 0.980
_diffrn_measured_fraction_theta_max 0.980
_diffrn_measurement_details '0.5 degree frames measured 1.0 seconds each'
_diffrn_measurement_device 'three-circle goniometer with fixed chi'
_diffrn_measurement_device_type 'Bruker Platform goniometer'
_diffrn_measurement_method 'phi scans'
_diffrn_radiation_monochromator 'silicon 1 1 1 and 3 1 1'
_diffrn_radiation_type synchrotron
_diffrn_radiation_wavelength 0.41328
_diffrn_reflns_av_R_equivalents 0.1928
_diffrn_reflns_av_unetI/netI 0.0825
_diffrn_reflns_Laue_measured_fraction_full 0.980
_diffrn_reflns_Laue_measured_fraction_max 0.980
_diffrn_reflns_limit_h_max 25
_diffrn_reflns_limit_h_min -25
_diffrn_reflns_limit_k_max 9
_diffrn_reflns_limit_k_min -8
_diffrn_reflns_limit_l_max 30
_diffrn_reflns_limit_l_min -30
_diffrn_reflns_number 53006
_diffrn_reflns_point_group_measured_fraction_full 0.980
_diffrn_reflns_point_group_measured_fraction_max 0.980
_diffrn_reflns_theta_full 14.974
_diffrn_reflns_theta_max 14.974
_diffrn_reflns_theta_min 1.131
_diffrn_source synchrotron
_exptl_absorpt_coefficient_mu 0.034
_exptl_absorpt_correction_T_max 1.0000
_exptl_absorpt_correction_T_min 0.8046
_exptl_absorpt_correction_type multi-scan
_exptl_absorpt_process_details 'SADABS-2-12/1, G. Sheldrick'
_exptl_crystal_colour red
_exptl_crystal_density_diffrn 1.468
_exptl_crystal_description needle
_exptl_crystal_F_000 1680
_exptl_crystal_size_max 0.200
_exptl_crystal_size_mid 0.010
_exptl_crystal_size_min 0.005
_exptl_transmission_factor_max 1.0000
_exptl_transmission_factor_min 0.8046
_refine_diff_density_max 0.232
_refine_diff_density_min -0.442
_refine_diff_density_rms 0.061
_refine_ls_extinction_method none
_refine_ls_goodness_of_fit_ref 1.035
_refine_ls_hydrogen_treatment refall
_refine_ls_matrix_type full
_refine_ls_number_parameters 329
_refine_ls_number_reflns 3657
_refine_ls_number_restraints 0
_refine_ls_restrained_S_all 1.035
_refine_ls_R_factor_all 0.0965
_refine_ls_R_factor_gt 0.0479
_refine_ls_shift/su_max 0.001
_refine_ls_shift/su_mean 0.000
_refine_ls_structure_factor_coef Fsqd
_refine_ls_weighting_details 'w=1/[\s^2^(Fo^2^)+(0.0364P)^2^+1.7359P] where P=(Fo^2^+2Fc^2^)/3'
_refine_ls_weighting_scheme calc
_refine_ls_wR_factor_gt 0.0920
_refine_ls_wR_factor_ref 0.1088
_reflns_Friedel_coverage 0.000
_reflns_number_gt 2400
_reflns_number_total 3657
_reflns_threshold_expression 'I > 2\s(I)'
_cod_data_source_file cm6b00977_si_001.cif
_cod_data_source_block Urorosein
_cod_original_cell_volume 3641.5(5)
_cod_database_code 4003238
_shelxl_version_number 2014/7
_shelx_space_group_comment
;
The symmetry employed for this shelxl refinement is uniquely defined
by the following loop, which should always be used as a source of
symmetry information in preference to the above space-group names.
They are only intended as comments.
;
_shelx_estimated_absorpt_t_min 0.993
_shelx_estimated_absorpt_t_max 1.000

loop_
_space_group_symop_operation_xyz
'x, y, z'
'-x+1/2, -y, z+1/2'
'x+1/2, -y+1/2, -z'
'-x, y+1/2, -z+1/2'
'-x, -y, -z'
'x-1/2, y, -z-1/2'
'-x-1/2, y-1/2, z'
'x, -y-1/2, z-1/2'

loop_
_atom_site_label
_atom_site_type_symbol
_atom_site_fract_x
_atom_site_fract_y
_atom_site_fract_z
_atom_site_U_iso_or_equiv
_atom_site_adp_type
_atom_site_occupancy
_atom_site_site_symmetry_order
_atom_site_calc_flag
_atom_site_refinement_flags_occupancy
S24 S 0.49321(3) 0.74684(10) 0.55944(3) 0.01884(17) Uani 1 1 d .
O1 O 0.37647(9) 0.9203(3) 0.70714(8) 0.0270(5) Uani 1 1 d .
O2 O 0.48034(9) 0.9915(3) 0.68359(8) 0.0253(5) Uani 1 1 d .
O3 O 0.44228(9) 0.8512(2) 0.58726(7) 0.0211(4) Uani 1 1 d .
O5 O 0.53393(9) 0.8687(3) 0.52320(8) 0.0225(5) Uani 1 1 d .
O6 O 0.53774(9) 0.6546(3) 0.59606(8) 0.0250(5) Uani 1 1 d .
O4 O 0.45811(9) 0.6132(3) 0.52283(8) 0.0234(4) Uani 1 1 d .
N13 N 0.67160(11) 0.5768(3) 0.59093(9) 0.0182(5) Uani 1 1 d .
N2 N 0.70271(11) 0.2105(3) 0.37849(9) 0.0177(5) Uani 1 1 d .
C12 C 0.68489(13) 0.4989(3) 0.54310(11) 0.0176(6) Uani 1 1 d .
C17 C 0.75381(12) 0.4731(3) 0.53749(10) 0.0165(6) Uani 1 1 d .
C18 C 0.78264(12) 0.5446(3) 0.58763(10) 0.0154(5) Uani 1 1 d .
C19 C 0.72996(12) 0.6063(3) 0.62005(10) 0.0161(5) Uani 1 1 d .
C11 C 0.73875(14) 0.6815(4) 0.67146(11) 0.0198(6) Uani 1 1 d .
C10 C 0.80310(13) 0.6924(4) 0.69045(12) 0.0211(6) Uani 1 1 d .
C9 C 0.85680(14) 0.6316(4) 0.65905(11) 0.0215(6) Uani 1 1 d .
C8 C 0.84744(13) 0.5572(4) 0.60766(11) 0.0198(6) Uani 1 1 d .
C7 C 0.78895(13) 0.3989(3) 0.49382(10) 0.0158(6) Uani 1 1 d .
C16 C 0.76688(12) 0.3211(3) 0.44538(10) 0.0150(5) Uani 1 1 d .
C1 C 0.70150(13) 0.2928(3) 0.42630(11) 0.0172(6) Uani 1 1 d .
C14 C 0.76820(12) 0.1769(3) 0.36208(10) 0.0155(5) Uani 1 1 d .
C15 C 0.80984(12) 0.2432(3) 0.40353(10) 0.0149(5) Uani 1 1 d .
C6 C 0.87841(13) 0.2190(3) 0.39893(10) 0.0174(6) Uani 1 1 d .
C5 C 0.90246(14) 0.1312(4) 0.35309(12) 0.0217(6) Uani 1 1 d .
C4 C 0.85994(13) 0.0704(4) 0.31182(11) 0.0207(6) Uani 1 1 d .
C3 C 0.79171(13) 0.0928(3) 0.31538(11) 0.0181(6) Uani 1 1 d .
C20 C 0.42978(13) 0.9863(4) 0.71807(11) 0.0199(6) Uani 1 1 d .
C21 C 0.44544(17) 1.0701(5) 0.77212(13) 0.0281(7) Uani 1 1 d .
H12 H 0.6493(13) 0.471(3) 0.5187(11) 0.018(7) Uiso 1 1 d .
H1 H 0.6621(14) 0.321(4) 0.4430(10) 0.016(7) Uiso 1 1 d .
H8 H 0.8840(14) 0.511(4) 0.5869(12) 0.024(8) Uiso 1 1 d .
H2 H 0.6684(15) 0.183(4) 0.3594(12) 0.028(8) Uiso 1 1 d .
H13 H 0.6300(15) 0.610(4) 0.5997(11) 0.025(8) Uiso 1 1 d .
H4 H 0.8787(15) 0.017(4) 0.2786(13) 0.034(9) Uiso 1 1 d .
H7 H 0.8350(13) 0.404(3) 0.4997(10) 0.014(7) Uiso 1 1 d .
H14 H 0.493(5) 0.553(11) 0.507(4) 0.07(3) Uiso 0.5 1 d P
H16 H 0.4651(19) 0.939(5) 0.6531(16) 0.064(13) Uiso 1 1 d .
H15 H 0.512(3) 0.957(8) 0.515(2) 0.020(17) Uiso 0.5 1 d P
H3 H 0.7622(13) 0.049(4) 0.2887(11) 0.019(7) Uiso 1 1 d .
H10 H 0.8114(13) 0.744(4) 0.7262(12) 0.024(7) Uiso 1 1 d .
H19 H 0.4314(15) 1.193(5) 0.7726(12) 0.038(9) Uiso 1 1 d .
H18 H 0.4232(18) 1.005(5) 0.8008(16) 0.058(11) Uiso 1 1 d .
H5 H 0.9497(14) 0.111(3) 0.3503(11) 0.018(7) Uiso 1 1 d .
H9 H 0.9015(16) 0.641(4) 0.6736(12) 0.034(8) Uiso 1 1 d .
H17 H 0.4907(19) 1.067(5) 0.7801(14) 0.049(10) Uiso 1 1 d .
H11 H 0.7020(14) 0.724(4) 0.6918(12) 0.027(8) Uiso 1 1 d .
H6 H 0.9102(12) 0.264(3) 0.4271(10) 0.008(6) Uiso 1 1 d .

loop_
_atom_site_aniso_label
_atom_site_aniso_U_11
_atom_site_aniso_U_22
_atom_site_aniso_U_33
_atom_site_aniso_U_23
_atom_site_aniso_U_13
_atom_site_aniso_U_12
S24 0.0181(3) 0.0222(3) 0.0163(3) -0.0010(3) 0.0019(3) 0.0035(3)
O1 0.0225(11) 0.0383(12) 0.0202(10) -0.0021(9) 0.0001(8) -0.0106(9)
O2 0.0169(10) 0.0340(12) 0.0249(11) -0.0064(9) 0.0025(9) -0.0021(8)
O3 0.0153(9) 0.0256(10) 0.0224(11) -0.0046(8) 0.0031(8) 0.0023(8)
O5 0.0180(10) 0.0273(12) 0.0221(11) 0.0024(9) 0.0027(8) -0.0018(9)
O6 0.0167(10) 0.0337(11) 0.0247(11) 0.0050(9) -0.0007(8) 0.0055(8)
O4 0.0193(10) 0.0250(11) 0.0258(11) -0.0092(9) 0.0007(9) -0.0022(8)
N13 0.0114(11) 0.0236(12) 0.0195(12) 0.0031(10) 0.0002(9) 0.0020(10)
N2 0.0159(12) 0.0192(12) 0.0178(12) 0.0011(9) -0.0055(9) 0.0002(9)
C12 0.0175(14) 0.0193(14) 0.0161(14) 0.0018(11) -0.0022(11) 0.0012(11)
C17 0.0173(13) 0.0153(13) 0.0170(13) 0.0015(10) -0.0010(11) -0.0006(10)
C18 0.0164(13) 0.0135(13) 0.0164(13) 0.0032(10) -0.0015(11) 0.0001(10)
C19 0.0145(13) 0.0148(13) 0.0191(14) 0.0036(11) -0.0004(11) 0.0003(10)
C11 0.0241(15) 0.0171(13) 0.0182(14) 0.0004(11) 0.0036(12) 0.0034(11)
C10 0.0231(14) 0.0213(14) 0.0190(14) -0.0003(12) -0.0026(12) 0.0022(11)
C9 0.0200(15) 0.0222(15) 0.0223(15) -0.0007(12) -0.0069(12) 0.0010(11)
C8 0.0175(14) 0.0186(14) 0.0232(15) 0.0011(12) -0.0014(12) 0.0027(11)
C7 0.0145(13) 0.0136(14) 0.0194(14) 0.0037(11) -0.0012(11) 0.0001(10)
C16 0.0145(13) 0.0141(12) 0.0165(13) 0.0049(10) -0.0005(10) 0.0006(10)
C1 0.0173(14) 0.0152(14) 0.0192(15) 0.0030(11) 0.0012(11) 0.0012(10)
C14 0.0148(13) 0.0150(12) 0.0167(13) 0.0041(10) -0.0010(11) -0.0016(10)
C15 0.0171(13) 0.0126(12) 0.0148(12) 0.0020(10) 0.0005(10) -0.0010(10)
C6 0.0176(13) 0.0172(14) 0.0174(13) 0.0013(11) -0.0038(11) -0.0005(11)
C5 0.0174(15) 0.0226(15) 0.0252(16) 0.0004(12) 0.0036(12) -0.0002(11)
C4 0.0245(15) 0.0190(13) 0.0187(14) 0.0017(12) 0.0040(12) 0.0012(11)
C3 0.0221(14) 0.0150(13) 0.0172(14) 0.0009(11) -0.0039(11) -0.0023(11)
C20 0.0202(15) 0.0216(15) 0.0177(15) 0.0027(11) -0.0015(11) 0.0034(11)
C21 0.0278(18) 0.0338(19) 0.0226(16) -0.0035(14) -0.0056(14) -0.0002(15)

loop_
_atom_type_symbol
_atom_type_description
_atom_type_scat_dispersion_real
_atom_type_scat_dispersion_imag
_atom_type_scat_source
C C -0.0001 0.0005 'International Tables Vol C Tables 4.2.6.8 and 6.1.1.4'
H H 0.0000 0.0000 'International Tables Vol C Tables 4.2.6.8 and 6.1.1.4'
N N 0.0005 0.0010 'International Tables Vol C Tables 4.2.6.8 and 6.1.1.4'
O O 0.0017 0.0018 'International Tables Vol C Tables 4.2.6.8 and 6.1.1.4'
S S 0.0444 0.0408 'International Tables Vol C Tables 4.2.6.8 and 6.1.1.4'

loop_
_geom_angle_atom_site_label_1
_geom_angle_atom_site_label_2
_geom_angle_atom_site_label_3
_geom_angle
O6 S24 O3 113.42(11)
O6 S24 O5 108.20(11)
O3 S24 O5 110.06(12)
O6 S24 O4 110.61(12)
O3 S24 O4 107.25(11)
O5 S24 O4 107.13(11)
C20 O2 H16 105(2)
S24 O5 H15 110(4)
S24 O4 H14 102(6)
C12 N13 C19 110.5(2)
C12 N13 H13 121.0(18)
C19 N13 H13 128.4(18)
C1 N2 C14 110.7(2)
C1 N2 H2 125(2)
C14 N2 H2 124(2)
N13 C12 C17 110.0(2)
N13 C12 H12 119.6(16)
C17 C12 H12 130.3(16)
C7 C17 C12 128.9(2)
C7 C17 C18 126.0(2)
C12 C17 C18 105.1(2)
C8 C18 C19 119.0(2)
C8 C18 C17 133.8(2)
C19 C18 C17 107.2(2)
C11 C19 N13 129.5(2)
C11 C19 C18 123.3(2)
N13 C19 C18 107.2(2)
C10 C11 C19 116.7(2)
C10 C11 H11 122.5(17)
C19 C11 H11 120.8(17)
C11 C10 C9 121.3(3)
C11 C10 H10 119.3(16)
C9 C10 H10 119.4(16)
C8 C9 C10 121.4(3)
C8 C9 H9 119.2(18)
C10 C9 H9 119.3(18)
C9 C8 C18 118.2(3)
C9 C8 H8 121.2(17)
C18 C8 H8 120.5(17)
C16 C7 C17 131.0(2)
C16 C7 H7 117.5(16)
C17 C7 H7 111.5(16)
C7 C16 C1 129.9(2)
C7 C16 C15 125.0(2)
C1 C16 C15 105.1(2)
N2 C1 C16 110.2(2)
N2 C1 H1 121.2(16)
C16 C1 H1 128.6(16)
C3 C14 N2 129.7(2)
C3 C14 C15 123.4(2)
N2 C14 C15 106.9(2)
C6 C15 C14 119.1(2)
C6 C15 C16 133.8(2)
C14 C15 C16 107.0(2)
C5 C6 C15 118.1(2)
C5 C6 H6 119.6(14)
C15 C6 H6 122.2(14)
C6 C5 C4 121.6(3)
C6 C5 H5 118.4(16)
C4 C5 H5 120.0(16)
C3 C4 C5 121.5(3)
C3 C4 H4 118.8(18)
C5 C4 H4 119.6(17)
C4 C3 C14 116.3(2)
C4 C3 H3 122.8(16)
C14 C3 H3 120.8(16)
O1 C20 O2 123.5(2)
O1 C20 C21 123.4(3)
O2 C20 C21 113.1(2)
C20 C21 H19 110.0(19)
C20 C21 H18 110(2)
H19 C21 H18 109(3)
C20 C21 H17 112(2)
H19 C21 H17 108(3)
H18 C21 H17 107(3)

loop_
_geom_bond_atom_site_label_1
_geom_bond_atom_site_label_2
_geom_bond_distance
S24 O6 1.4396(19)
S24 O3 1.4520(18)
S24 O5 1.507(2)
S24 O4 1.5093(19)
O1 C20 1.208(3)
O2 C20 1.323(3)
O2 H16 0.90(4)
O5 H15 0.81(5)
O4 H14 0.91(8)
N13 C12 1.333(3)
N13 C19 1.391(3)
N13 H13 0.90(3)
N2 C1 1.320(3)
N2 C14 1.399(3)
N2 H2 0.86(3)
C12 C17 1.406(4)
C12 H12 0.95(3)
C17 C7 1.395(4)
C17 C18 1.458(4)
C18 C8 1.396(4)
C18 C19 1.401(4)
C19 C11 1.389(4)
C11 C10 1.378(4)
C11 H11 0.94(3)
C10 C9 1.400(4)
C10 H10 0.97(3)
C9 C8 1.387(4)
C9 H9 0.97(3)
C8 H8 0.96(3)
C7 C16 1.392(4)
C7 H7 0.94(3)
C16 C1 1.411(3)
C16 C15 1.459(4)
C1 H1 0.92(3)
C14 C3 1.386(4)
C14 C15 1.405(3)
C15 C6 1.395(3)
C6 C5 1.385(4)
C6 H6 1.00(2)
C5 C4 1.398(4)
C5 H5 0.96(3)
C4 C3 1.385(4)
C4 H4 0.98(3)
C3 H3 0.94(3)
C20 C21 1.496(4)
C21 H19 0.95(3)
C21 H18 0.96(4)
C21 H17 0.93(4)
